data_6000561
loop_
_publ_author_name
'Parise, J. B.'
'Corbin, D. R.'
'Gier, T. E.'
'Harlow, R. L.'
'Abrams, L.'
'Vondreele, R. B.'

_publ_section_title
;
 Flexibility of the rho framework - a comparison of the Rb-exchanged
 zeolite and the novel composition RB24BE24AS24O96.3.2 D2O
;
_journal_name_full Zeolites
_journal_page_first 360
_journal_page_last 368
_journal_paper_doi 10.1016/0144-2449(92)90031-J
_journal_volume 12
_journal_year 1992
_chemical_formula_sum 'As24 Be24 D4 O98.3 Rb24'
_space_group_name_H-M_alt 'I 2 3'
_cell_angle_alpha 90.000
_cell_angle_beta 90.000
_cell_angle_gamma 90.000
_cell_length_a 14.0010
_cell_length_b 14.0010
_cell_length_c 14.0010
_cell_volume 2744.59
_cod_database_code 6000561

loop_
_atom_site_label
_atom_site_fract_x
_atom_site_fract_y
_atom_site_fract_z
? ? ? ?
